data_4518808
loop_
_publ_author_name
'Zheng, Yue'
'Qi, Xiujuan'
'Chen, Sitong'
'Song, Siwei'
'Zhang, Yaping'
'Wang, Kangcai'
'Zhang, Qinghua'

_publ_section_title
;
 Self-Assembly of Nitrogen-Rich Heterocyclic Compounds with Oxidants for
 the Development of High-Energy Materials.
;
_journal_issue 24
_journal_name_full 'ACS applied materials &amp; interfaces'
_journal_page_first 28390
_journal_page_last 28397
_journal_paper_doi 10.1021/acsami.1c07558
_journal_volume 13
_journal_year 2021
_chemical_formula_moiety 'Cl O4, C4 H5 N6 O2'
_chemical_formula_sum 'C4 H5 Cl N6 O6'
_chemical_formula_weight 268.59
_space_group_crystal_system monoclinic
_space_group_IT_number 14
_space_group_name_Hall '-P 2yn'
_space_group_name_H-M_alt 'P 1 21/n 1'
_atom_sites_solution_hydrogens difmap
_atom_sites_solution_primary dual
_audit_creation_date 2021-05-17
_audit_creation_method
;
Olex2 1.2
(compiled 2018.05.29 svn.r3508 for OlexSys, GUI svn.r5506)
;
_cell_angle_alpha 90
_cell_angle_beta 91.4140(10)
_cell_angle_gamma 90
_cell_formula_units_Z 4
_cell_length_a 6.5190(3)
_cell_length_b 11.9913(4)
_cell_length_c 11.7693(4)
_cell_measurement_reflns_used 2981
_cell_measurement_temperature 170
_cell_measurement_theta_max 25.412
_cell_measurement_theta_min 2.425
_cell_volume 919.74(6)
_computing_cell_refinement 'SAINT V8.40A (?, 2016)'
_computing_data_reduction 'SAINT V8.40A (?, 2016)'
_computing_molecular_graphics 'Olex2 (Dolomanov et al., 2009)'
_computing_publication_material 'Olex2 (Dolomanov et al., 2009)'
_computing_structure_refinement 'ShelXL (Sheldrick, 2015)'
_computing_structure_solution 'ShelXT (Sheldrick, 2015)'
_diffrn_ambient_temperature 170.0
_diffrn_measured_fraction_theta_full 0.995
_diffrn_measured_fraction_theta_max 0.991
_diffrn_measurement_device_type 'Bruker APEX-II CCD'
_diffrn_measurement_method '\f and \w scans'
_diffrn_radiation_type MoK\a
_diffrn_radiation_wavelength 0.71073
_diffrn_reflns_av_R_equivalents 0.0541
_diffrn_reflns_av_unetI/netI 0.0537
_diffrn_reflns_Laue_measured_fraction_full 0.995
_diffrn_reflns_Laue_measured_fraction_max 0.991
_diffrn_reflns_limit_h_max 7
_diffrn_reflns_limit_h_min -8
_diffrn_reflns_limit_k_max 14
_diffrn_reflns_limit_k_min -14
_diffrn_reflns_limit_l_max 14
_diffrn_reflns_limit_l_min -14
_diffrn_reflns_number 6697
_diffrn_reflns_point_group_measured_fraction_full 0.995
_diffrn_reflns_point_group_measured_fraction_max 0.991
_diffrn_reflns_theta_full 25.242
_diffrn_reflns_theta_max 26.072
_diffrn_reflns_theta_min 2.425
_diffrn_standards_number 0
_exptl_absorpt_coefficient_mu 0.452
_exptl_absorpt_correction_T_max 0.4293
_exptl_absorpt_correction_T_min 0.3850
_exptl_absorpt_correction_type multi-scan
_exptl_absorpt_process_details
'SADABS-2016/2 (Bruker,2016/2) was used for absorption correction. wR2(int) was 0.0818 before and 0.0627 after correction. The Ratio of minimum to maximum transmission is 0.8968. The \l/2 correction factor is Not present.'
_exptl_crystal_colour 'clear reddish red'
_exptl_crystal_colour_lustre clear
_exptl_crystal_colour_modifier reddish
_exptl_crystal_colour_primary red
_exptl_crystal_density_diffrn 1.940
_exptl_crystal_description block
_exptl_crystal_F_000 544
_exptl_crystal_size_max 0.22
_exptl_crystal_size_mid 0.2
_exptl_crystal_size_min 0.18
_refine_diff_density_max 0.627
_refine_diff_density_min -0.532
_refine_diff_density_rms 0.081
_refine_ls_extinction_method none
_refine_ls_goodness_of_fit_ref 1.046
_refine_ls_hydrogen_treatment refall
_refine_ls_matrix_type full
_refine_ls_number_parameters 174
_refine_ls_number_reflns 1803
_refine_ls_number_restraints 31
_refine_ls_restrained_S_all 1.113
_refine_ls_R_factor_all 0.0742
_refine_ls_R_factor_gt 0.0453
_refine_ls_shift/su_max 0.001
_refine_ls_shift/su_mean 0.000
_refine_ls_structure_factor_coef Fsqd
_refine_ls_weighting_details 'w=1/[\s^2^(Fo^2^)+(0.0346P)^2^+1.5478P] where P=(Fo^2^+2Fc^2^)/3'
_refine_ls_weighting_scheme calc
_refine_ls_wR_factor_gt 0.0935
_refine_ls_wR_factor_ref 0.1127
_reflns_Friedel_coverage 0.000
_reflns_number_gt 1328
_reflns_number_total 1803
_reflns_threshold_expression 'I > 2\s(I)'
_cod_data_source_file am1c07558_si_004.cif
_cod_data_source_block 22020792zyhclo4_0m
_cod_depositor_comments 'Adding full bibliography for 4518807--4518809.cif.'
_cod_database_code 4518808
_shelx_shelxl_version_number 2018/3
_shelx_space_group_comment
;
The symmetry employed for this shelxl refinement is uniquely defined
by the following loop, which should always be used as a source of
symmetry information in preference to the above space-group names.
They are only intended as comments.
;
_shelx_estimated_absorpt_t_max 0.923
_shelx_estimated_absorpt_t_min 0.907
_olex2_refinement_description
;
1. Rigid bond restraints
 O4, Cl1
 with sigma for 1-2 distances of 0.005 and sigma for 1-3 distances of 0.005
2. Uiso/Uaniso restraints and constraints
Cl1 \\sim O4: within 2A with sigma of 0.005 and sigma for terminal atoms of 0.01
Uanis(O4) \\sim Ueq: with sigma of 0.001 and sigma for terminal atoms of 0.002
Uanis(O4) \\sim Ueq, Uanis(O3) \\sim Ueq, Uanis(O5) \\sim Ueq, Uanis(O6) \\sim
Ueq: with sigma of 0.001 and sigma for terminal atoms of 0.002
;
_olex2_submission_special_instructions 'No special instructions were received'

loop_
_space_group_symop_operation_xyz
'x, y, z'
'-x+1/2, y+1/2, -z+1/2'
'-x, -y, -z'
'x-1/2, -y-1/2, z-1/2'

loop_
_atom_site_label
_atom_site_type_symbol
_atom_site_fract_x
_atom_site_fract_y
_atom_site_fract_z
_atom_site_U_iso_or_equiv
_atom_site_adp_type
_atom_site_occupancy
_atom_site_site_symmetry_order
_atom_site_calc_flag
_atom_site_refinement_flags_posn
_atom_site_refinement_flags_adp
_atom_site_refinement_flags_occupancy
_atom_site_disorder_assembly
_atom_site_disorder_group
Cl1 Cl 0.48706(12) 0.42509(6) 0.66350(6) 0.0233(2) Uani 1 1 d . U . . .
O2 O 0.4626(3) 0.22609(19) 0.25838(19) 0.0294(6) Uani 1 1 d . . . . .
O5 O 0.5878(4) 0.52692(19) 0.6295(2) 0.0333(6) Uani 1 1 d . U . . .
O1 O 0.6309(4) 0.18814(19) 0.42802(19) 0.0353(6) Uani 1 1 d . . . . .
O3 O 0.2729(4) 0.43352(19) 0.6342(2) 0.0337(6) Uani 1 1 d . U . . .
N2 N 1.0489(4) 0.4133(2) 0.2562(2) 0.0211(6) Uani 1 1 d . . . . .
O6 O 0.5121(4) 0.4142(2) 0.7844(2) 0.0400(7) Uani 1 1 d . U . . .
N3 N 0.9827(4) 0.4416(2) 0.1466(2) 0.0208(6) Uani 1 1 d . . . . .
O4 O 0.5730(4) 0.3321(2) 0.6079(2) 0.0478(7) Uani 1 1 d . U . . .
N6 N 0.6329(4) 0.2396(2) 0.3402(2) 0.0246(6) Uani 1 1 d . . . . .
N5 N 0.5030(4) 0.2887(2) 0.1626(2) 0.0258(6) Uani 1 1 d . . . . .
N4 N 0.7301(5) 0.4349(3) 0.0079(2) 0.0271(7) Uani 1 1 d . . . . .
N1 N 1.0244(5) 0.3374(3) 0.4374(2) 0.0278(7) Uani 1 1 d . . . . .
C3 C 0.6823(5) 0.3366(2) 0.1839(2) 0.0208(7) Uani 1 1 d . . . . .
C1 C 0.9526(5) 0.3537(2) 0.3328(2) 0.0210(7) Uani 1 1 d . . . . .
C2 C 0.7625(5) 0.3093(2) 0.2917(3) 0.0199(7) Uani 1 1 d . . . . .
C4 C 0.8025(5) 0.4065(2) 0.1110(2) 0.0204(7) Uani 1 1 d . . . . .
H4A H 0.810(6) 0.469(3) -0.029(3) 0.034(11) Uiso 1 1 d . . . . .
H1A H 1.125(6) 0.373(3) 0.458(3) 0.032(11) Uiso 1 1 d . . . . .
H1B H 0.948(5) 0.304(3) 0.485(3) 0.029(10) Uiso 1 1 d . . . . .
H4B H 0.631(7) 0.407(3) -0.015(3) 0.044(14) Uiso 1 1 d . . . . .
H2 H 1.177(6) 0.443(3) 0.275(3) 0.045(12) Uiso 1 1 d . . . . .

loop_
_atom_site_aniso_label
_atom_site_aniso_U_11
_atom_site_aniso_U_22
_atom_site_aniso_U_33
_atom_site_aniso_U_23
_atom_site_aniso_U_13
_atom_site_aniso_U_12
Cl1 0.0222(4) 0.0239(4) 0.0237(4) -0.0035(3) -0.0027(3) 0.0000(3)
O2 0.0232(13) 0.0346(13) 0.0305(13) 0.0002(10) 0.0042(10) -0.0114(10)
O5 0.0289(12) 0.0354(11) 0.0354(12) 0.0031(10) -0.0017(9) -0.0101(10)
O1 0.0473(17) 0.0342(13) 0.0246(12) 0.0030(11) 0.0059(11) -0.0088(12)
O3 0.0234(11) 0.0372(12) 0.0403(12) 0.0006(10) -0.0046(9) -0.0039(10)
N2 0.0195(15) 0.0241(14) 0.0196(13) 0.0017(11) -0.0031(11) -0.0030(12)
O6 0.0478(14) 0.0436(12) 0.0281(11) 0.0029(10) -0.0067(10) -0.0024(11)
N3 0.0196(14) 0.0256(14) 0.0173(13) 0.0027(11) -0.0004(11) -0.0009(11)
O4 0.0502(14) 0.0414(12) 0.0518(14) -0.0137(11) 0.0027(11) 0.0114(11)
N6 0.0264(16) 0.0260(14) 0.0217(13) 0.0009(12) 0.0034(11) -0.0046(12)
N5 0.0250(16) 0.0269(14) 0.0259(14) 0.0002(12) 0.0050(12) -0.0052(12)
N4 0.0233(18) 0.0368(17) 0.0212(15) 0.0041(13) -0.0006(13) -0.0070(15)
N1 0.0303(19) 0.0303(16) 0.0224(15) 0.0043(13) -0.0068(14) -0.0056(14)
C3 0.0214(18) 0.0219(15) 0.0193(15) -0.0011(13) 0.0009(13) 0.0010(14)
C1 0.0242(18) 0.0179(15) 0.0206(16) 0.0002(12) -0.0020(13) 0.0031(13)
C2 0.0198(17) 0.0189(15) 0.0213(15) 0.0004(13) 0.0038(13) -0.0014(13)
C4 0.0193(17) 0.0219(16) 0.0202(15) 0.0004(12) 0.0027(13) 0.0015(13)

loop_
_atom_type_symbol
_atom_type_description
_atom_type_scat_dispersion_real
_atom_type_scat_dispersion_imag
_atom_type_scat_source
C C 0.0033 0.0016 'International Tables Vol C Tables 4.2.6.8 and 6.1.1.4'
H H 0.0000 0.0000 'International Tables Vol C Tables 4.2.6.8 and 6.1.1.4'
Cl Cl 0.1484 0.1585 'International Tables Vol C Tables 4.2.6.8 and 6.1.1.4'
N N 0.0061 0.0033 'International Tables Vol C Tables 4.2.6.8 and 6.1.1.4'
O O 0.0106 0.0060 'International Tables Vol C Tables 4.2.6.8 and 6.1.1.4'

loop_
_geom_angle_atom_site_label_1
_geom_angle_atom_site_label_2
_geom_angle_atom_site_label_3
_geom_angle
_geom_angle_site_symmetry_1
_geom_angle_site_symmetry_3
_geom_angle_publ_flag
O3 Cl1 O5 108.67(14) . . ?
O3 Cl1 O6 109.34(15) . . ?
O6 Cl1 O5 108.04(14) . . ?
O4 Cl1 O5 110.47(16) . . ?
O4 Cl1 O3 109.79(16) . . ?
O4 Cl1 O6 110.50(16) . . ?
N5 O2 N6 108.6(2) . . ?
C1 N2 N3 128.5(3) . . ?
C4 N3 N2 118.4(2) . . ?
O1 N6 O2 119.0(2) . . ?
O1 N6 C2 135.4(3) . . ?
C2 N6 O2 105.6(2) . . ?
C3 N5 O2 105.5(2) . . ?
N5 C3 C2 112.3(3) . . ?
N5 C3 C4 129.1(3) . . ?
C2 C3 C4 118.6(3) . . ?
N2 C1 N1 123.5(3) . . ?
N2 C1 C2 113.3(3) . . ?
N1 C1 C2 123.2(3) . . ?
N6 C2 C3 108.0(3) . . ?
N6 C2 C1 130.4(3) . . ?
C3 C2 C1 121.6(3) . . ?
N3 C4 N4 120.3(3) . . ?
N3 C4 C3 119.5(3) . . ?
N4 C4 C3 120.2(3) . . ?

loop_
_geom_bond_atom_site_label_1
_geom_bond_atom_site_label_2
_geom_bond_distance
_geom_bond_site_symmetry_2
_geom_bond_publ_flag
Cl1 O5 1.447(2) . ?
Cl1 O3 1.433(2) . ?
Cl1 O6 1.434(2) . ?
Cl1 O4 1.416(3) . ?
O2 N6 1.461(3) . ?
O2 N5 1.385(3) . ?
O1 N6 1.205(3) . ?
N2 N3 1.392(3) . ?
N2 C1 1.321(4) . ?
N3 C4 1.307(4) . ?
N6 C2 1.327(4) . ?
N5 C3 1.321(4) . ?
N4 C4 1.335(4) . ?
N1 C1 1.321(4) . ?
C3 C2 1.399(4) . ?
C3 C4 1.444(4) . ?
C1 C2 1.423(4) . ?
